data_7150140
loop_
_publ_author_name
'Norris, Timothy'
'Colon-Cruz, Roberto'
'Ripin, David H. B.'

_publ_section_title
;
 New hydroxy-pyrazoline intermediates, subtle regio-selectivity and
 relative reaction rate variations observed during acid catalyzed and
 neutral pyrazole cyclization.
;
_journal_issue 10
_journal_name_full 'Organic &amp; biomolecular chemistry'
_journal_page_first 1844
_journal_page_last 1849
_journal_paper_doi 10.1039/b500413f
_journal_volume 3
_journal_year 2005
_chemical_formula_sum 'C16 H14 F3 N3 O3 S'
_chemical_formula_weight 385.36
_chemical_name_systematic
;
?
;
_space_group_IT_number 14
_symmetry_cell_setting monoclinic
_symmetry_space_group_name_Hall '-P 2yn'
_symmetry_space_group_name_H-M 'P 1 21/n 1'
_atom_sites_solution_hydrogens geom
_atom_sites_solution_primary direct
_atom_sites_solution_secondary difmap
_audit_creation_method SHELXL-97
_cell_angle_alpha 90.00
_cell_angle_beta 108.8450(10)
_cell_angle_gamma 90.00
_cell_formula_units_Z 4
_cell_length_a 8.3741(5)
_cell_length_b 19.8459(13)
_cell_length_c 10.4665(7)
_cell_measurement_temperature 298(2)
_cell_volume 1646.20(18)
_computing_cell_refinement 'Bruker SMART'
_computing_data_collection 'Bruker SMART'
_computing_data_reduction 'Bruker SAINT'
_computing_molecular_graphics 'Bruker SHELXTL'
_computing_publication_material 'Bruker SHELXTL'
_computing_structure_refinement 'SHELXL-97 (Sheldrick, 1997)'
_computing_structure_solution 'SHELXS-97 (Sheldrick, 1990)'
_diffrn_ambient_temperature 298(2)
_diffrn_measured_fraction_theta_full 1.000
_diffrn_measured_fraction_theta_max 1.000
_diffrn_measurement_device_type 'CCD area detector'
_diffrn_measurement_method 'phi and omega scans'
_diffrn_radiation_monochromator graphite
_diffrn_radiation_source 'fine-focus sealed tube'
_diffrn_radiation_type MoK\a
_diffrn_radiation_wavelength 0.71073
_diffrn_reflns_av_R_equivalents 0.0542
_diffrn_reflns_av_sigmaI/netI 0.0351
_diffrn_reflns_limit_h_max 8
_diffrn_reflns_limit_h_min -8
_diffrn_reflns_limit_k_max 19
_diffrn_reflns_limit_k_min -19
_diffrn_reflns_limit_l_max 10
_diffrn_reflns_limit_l_min -10
_diffrn_reflns_number 8453
_diffrn_reflns_theta_full 20.81
_diffrn_reflns_theta_max 20.81
_diffrn_reflns_theta_min 2.05
_exptl_absorpt_coefficient_mu 0.252
_exptl_absorpt_correction_type none
_exptl_crystal_colour COLORLESS
_exptl_crystal_density_diffrn 1.555
_exptl_crystal_density_method 'not measured'
_exptl_crystal_description PRISM
_exptl_crystal_F_000 792
_exptl_crystal_size_max 0.38
_exptl_crystal_size_mid 0.18
_exptl_crystal_size_min 0.10
_refine_diff_density_max 0.154
_refine_diff_density_min -0.167
_refine_diff_density_rms 0.030
_refine_ls_extinction_method none
_refine_ls_goodness_of_fit_ref 1.028
_refine_ls_hydrogen_treatment mixed
_refine_ls_matrix_type full
_refine_ls_number_parameters 239
_refine_ls_number_reflns 1721
_refine_ls_number_restraints 0
_refine_ls_restrained_S_all 1.028
_refine_ls_R_factor_all 0.0355
_refine_ls_R_factor_gt 0.0295
_refine_ls_shift/su_max 0.016
_refine_ls_shift/su_mean 0.003
_refine_ls_structure_factor_coef Fsqd
_refine_ls_weighting_details
;
calc w=1/[\s^2^(Fo^2^)+(0.0471P)^2^+0.0000P] where
P=(Fo^2^+2Fc^2^)/3
;
_refine_ls_weighting_scheme calc
_refine_ls_wR_factor_gt 0.0767
_refine_ls_wR_factor_ref 0.0788
_reflns_number_gt 1463
_reflns_number_total 1721
_reflns_threshold_expression >2sigma(I)
_cod_data_source_file b500413f.txt
_cod_data_source_block f876
_cod_depositor_comments
;
The following automatic conversions were performed:
'_symmetry_cell_setting' value 'Monoclinic' changed to 'monoclinic'
according to '/home/saulius/struct/CIF-dictionaries/cif_core.dic'
dictionary named 'cif_core.dic' version 2.4.1 from 2010-06-29.

Automatic conversion script
Id: cif_fix_enum 1527 2010-12-29 10:47:43Z saulius 
;
_cod_original_sg_symbol_H-M P2(1)/n
_cod_database_code 7150140

loop_
_symmetry_equiv_pos_as_xyz
'x, y, z'
'-x+1/2, y+1/2, -z+1/2'
'-x, -y, -z'
'x-1/2, -y-1/2, z-1/2'

loop_
_atom_site_label
_atom_site_type_symbol
_atom_site_fract_x
_atom_site_fract_y
_atom_site_fract_z
_atom_site_U_iso_or_equiv
_atom_site_adp_type
_atom_site_occupancy
_atom_site_symmetry_multiplicity
_atom_site_calc_flag
_atom_site_refinement_flags
_atom_site_disorder_assembly
_atom_site_disorder_group
N1 N 0.0423(2) 0.04611(9) 0.26259(19) 0.0445(5) Uani 1 1 d . . .
C2 C 0.1007(3) 0.10379(12) 0.3271(2) 0.0443(7) Uani 1 1 d . . .
H2 H 0.2100 0.1037 0.3949 0.080 Uiso 1 1 calc R . .
C3 C 0.0117(3) 0.16322(11) 0.3010(2) 0.0397(6) Uani 1 1 d . . .
C4 C -0.1463(3) 0.16385(12) 0.2014(2) 0.0444(7) Uani 1 1 d . . .
H4 H -0.2114 0.2046 0.1817 0.080 Uiso 1 1 calc R . .
C5 C -0.2075(3) 0.10610(12) 0.1322(2) 0.0432(6) Uani 1 1 d . . .
H5 H -0.3142 0.1055 0.0612 0.080 Uiso 1 1 calc R . .
C6 C -0.1099(3) 0.04791(12) 0.1682(2) 0.0388(6) Uani 1 1 d . . .
N7 N -0.1691(2) -0.01294(9) 0.10776(19) 0.0443(5) Uani 1 1 d . . .
C8 C -0.0885(3) -0.07886(11) 0.1440(2) 0.0429(6) Uani 1 1 d . . .
C9 C -0.1806(3) -0.12096(12) 0.0206(2) 0.0505(7) Uani 1 1 d . . .
H9A H -0.1042 -0.1370 -0.0240 0.080 Uiso 1 1 calc R . .
H9B H -0.2364 -0.1587 0.0448 0.080 Uiso 1 1 calc R . .
C10 C -0.3056(3) -0.07232(13) -0.0669(2) 0.0423(7) Uani 1 1 d . . .
N11 N -0.2959(2) -0.01295(10) -0.0163(2) 0.0444(5) Uani 1 1 d . . .
C12 C -0.4251(3) -0.08857(13) -0.1999(2) 0.0454(7) Uani 1 1 d . . .
C13 C -0.5106(3) -0.03803(14) -0.2866(3) 0.0600(8) Uani 1 1 d . . .
H13 H -0.4913 0.0083 -0.2597 0.080 Uiso 1 1 calc R . .
C14 C -0.6233(4) -0.05428(18) -0.4113(3) 0.0772(9) Uani 1 1 d . . .
H14 H -0.6839 -0.0191 -0.4701 0.080 Uiso 1 1 calc R . .
C15 C -0.6493(4) -0.11989(19) -0.4519(3) 0.0753(9) Uani 1 1 d . . .
H15 H -0.7259 -0.1307 -0.5398 0.080 Uiso 1 1 calc R . .
C16 C -0.5667(4) -0.17001(16) -0.3676(3) 0.0680(8) Uani 1 1 d . . .
H16 H -0.5859 -0.2161 -0.3960 0.080 Uiso 1 1 calc R . .
C17 C -0.4554(3) -0.15491(13) -0.2417(3) 0.0542(7) Uani 1 1 d . . .
H17 H -0.3985 -0.1906 -0.1827 0.080 Uiso 1 1 calc R . .
C18 C -0.1235(4) -0.10612(14) 0.2676(3) 0.0572(8) Uani 1 1 d . . .
F19 F -0.0528(2) -0.07027(8) 0.37946(16) 0.0800(5) Uani 1 1 d . . .
F20 F -0.0652(2) -0.16897(8) 0.29402(16) 0.0831(5) Uani 1 1 d . . .
F21 F -0.2879(2) -0.10806(8) 0.24977(16) 0.0785(5) Uani 1 1 d . . .
O22 O 0.0848(2) -0.07830(9) 0.16710(19) 0.0577(5) Uani 1 1 d . . .
H22X H 0.120(4) -0.0455(14) 0.216(3) 0.080 Uiso 1 1 d . . .
S23 S 0.09494(9) 0.23627(3) 0.39127(6) 0.0508(3) Uani 1 1 d . . .
O24 O 0.2553(2) 0.21935(9) 0.48684(17) 0.0666(6) Uani 1 1 d . . .
O25 O -0.0296(2) 0.26619(8) 0.43990(17) 0.0654(5) Uani 1 1 d . . .
C26 C 0.1274(4) 0.29077(13) 0.2713(3) 0.0663(8) Uani 1 1 d . . .
H26A H 0.0221 0.2988 0.2014 0.080 Uiso 1 1 calc R . .
H26B H 0.2059 0.2708 0.2328 0.080 Uiso 1 1 calc R . .
H26C H 0.1720 0.3327 0.3136 0.080 Uiso 1 1 calc R . .

loop_
_atom_site_aniso_label
_atom_site_aniso_U_11
_atom_site_aniso_U_22
_atom_site_aniso_U_33
_atom_site_aniso_U_23
_atom_site_aniso_U_13
_atom_site_aniso_U_12
N1 0.0436(13) 0.0367(13) 0.0498(13) -0.0004(11) 0.0104(11) 0.0026(11)
C2 0.0453(16) 0.0434(17) 0.0425(15) 0.0001(13) 0.0119(12) 0.0004(14)
C3 0.0488(16) 0.0344(15) 0.0383(15) 0.0011(12) 0.0172(13) 0.0020(13)
C4 0.0533(18) 0.0380(16) 0.0432(15) 0.0052(13) 0.0176(14) 0.0068(13)
C5 0.0483(16) 0.0352(16) 0.0462(15) 0.0039(13) 0.0154(13) 0.0049(13)
C6 0.0427(16) 0.0352(16) 0.0406(15) 0.0020(13) 0.0165(13) -0.0023(14)
N7 0.0475(13) 0.0314(13) 0.0484(14) 0.0035(10) 0.0077(11) 0.0037(11)
C8 0.0450(17) 0.0328(15) 0.0510(17) 0.0043(12) 0.0155(13) -0.0008(13)
C9 0.0574(17) 0.0391(15) 0.0550(17) -0.0009(14) 0.0182(14) 0.0004(14)
C10 0.0416(16) 0.0391(17) 0.0502(17) 0.0014(13) 0.0205(14) -0.0021(13)
N11 0.0423(13) 0.0411(14) 0.0479(13) 0.0004(11) 0.0119(11) -0.0013(11)
C12 0.0418(16) 0.0483(17) 0.0487(17) -0.0006(15) 0.0183(14) 0.0012(14)
C13 0.0651(19) 0.0549(18) 0.0563(19) -0.0015(16) 0.0143(16) -0.0005(16)
C14 0.081(2) 0.081(3) 0.057(2) 0.0069(18) 0.0050(18) 0.0149(19)
C15 0.073(2) 0.086(3) 0.057(2) -0.016(2) 0.0076(17) 0.002(2)
C16 0.064(2) 0.066(2) 0.072(2) -0.0224(19) 0.0191(18) -0.0012(18)
C17 0.0530(17) 0.0496(19) 0.060(2) -0.0085(14) 0.0185(16) -0.0020(14)
C18 0.066(2) 0.0463(19) 0.058(2) 0.0019(16) 0.0186(16) -0.0033(16)
F19 0.1143(14) 0.0720(11) 0.0523(10) -0.0002(9) 0.0251(10) -0.0166(10)
F20 0.1161(14) 0.0474(10) 0.0808(12) 0.0228(9) 0.0250(10) 0.0086(10)
F21 0.0782(13) 0.0791(12) 0.0917(13) 0.0051(9) 0.0461(10) -0.0105(10)
O22 0.0448(12) 0.0481(12) 0.0791(14) -0.0062(9) 0.0186(10) 0.0040(10)
S23 0.0620(5) 0.0404(4) 0.0470(4) -0.0061(3) 0.0137(4) 0.0022(4)
O24 0.0665(13) 0.0582(12) 0.0560(11) -0.0126(9) -0.0067(10) 0.0071(10)
O25 0.0809(13) 0.0561(12) 0.0660(13) -0.0106(9) 0.0333(11) 0.0149(10)
C26 0.078(2) 0.0452(17) 0.076(2) -0.0024(15) 0.0255(17) -0.0112(15)

loop_
_atom_type_symbol
_atom_type_description
_atom_type_scat_dispersion_real
_atom_type_scat_dispersion_imag
_atom_type_scat_source
C C 0.0033 0.0016 'International Tables Vol C Tables 4.2.6.8 and 6.1.1.4'
H H 0.0000 0.0000 'International Tables Vol C Tables 4.2.6.8 and 6.1.1.4'
N N 0.0061 0.0033 'International Tables Vol C Tables 4.2.6.8 and 6.1.1.4'
O O 0.0106 0.0060 'International Tables Vol C Tables 4.2.6.8 and 6.1.1.4'
F F 0.0171 0.0103 'International Tables Vol C Tables 4.2.6.8 and 6.1.1.4'
S S 0.1246 0.1234 'International Tables Vol C Tables 4.2.6.8 and 6.1.1.4'

loop_
_geom_angle_atom_site_label_1
_geom_angle_atom_site_label_2
_geom_angle_atom_site_label_3
_geom_angle
_geom_angle_site_symmetry_1
_geom_angle_site_symmetry_3
_geom_angle_publ_flag
C6 N1 C2 117.1(2) . . ?
N1 C2 C3 123.2(2) . . ?
C2 C3 C4 118.6(2) . . ?
C2 C3 S23 120.53(19) . . ?
C4 C3 S23 120.86(19) . . ?
C5 C4 C3 119.5(2) . . ?
C4 C5 C6 117.7(2) . . ?
N1 C6 N7 115.5(2) . . ?
N1 C6 C5 123.9(2) . . ?
N7 C6 C5 120.6(2) . . ?
C6 N7 N11 118.84(19) . . ?
C6 N7 C8 126.62(19) . . ?
N11 N7 C8 113.07(18) . . ?
O22 C8 N7 113.88(18) . . ?
O22 C8 C18 109.4(2) . . ?
N7 C8 C18 109.9(2) . . ?
O22 C8 C9 111.44(19) . . ?
N7 C8 C9 101.88(18) . . ?
C18 C8 C9 110.1(2) . . ?
C10 C9 C8 103.13(19) . . ?
N11 C10 C12 121.8(2) . . ?
N11 C10 C9 113.6(2) . . ?
C12 C10 C9 124.5(2) . . ?
C10 N11 N7 108.27(19) . . ?
C17 C12 C13 118.6(2) . . ?
C17 C12 C10 120.6(2) . . ?
C13 C12 C10 120.8(2) . . ?
C14 C13 C12 120.1(3) . . ?
C15 C14 C13 120.6(3) . . ?
C16 C15 C14 119.9(3) . . ?
C15 C16 C17 120.4(3) . . ?
C16 C17 C12 120.5(3) . . ?
F21 C18 F19 106.5(2) . . ?
F21 C18 F20 107.1(2) . . ?
F19 C18 F20 106.7(2) . . ?
F21 C18 C8 111.6(2) . . ?
F19 C18 C8 113.9(2) . . ?
F20 C18 C8 110.6(2) . . ?
O25 S23 O24 118.45(11) . . ?
O25 S23 C26 107.46(13) . . ?
O24 S23 C26 108.64(13) . . ?
O25 S23 C3 109.12(11) . . ?
O24 S23 C3 107.67(11) . . ?
C26 S23 C3 104.65(12) . . ?

loop_
_geom_bond_atom_site_label_1
_geom_bond_atom_site_label_2
_geom_bond_distance
_geom_bond_site_symmetry_2
_geom_bond_publ_flag
N1 C6 1.338(3) . ?
N1 C2 1.339(3) . ?
C2 C3 1.375(3) . ?
C3 C4 1.395(3) . ?
C3 S23 1.748(2) . ?
C4 C5 1.364(3) . ?
C5 C6 1.394(3) . ?
C6 N7 1.379(3) . ?
N7 N11 1.387(2) . ?
N7 C8 1.465(3) . ?
C8 O22 1.392(3) . ?
C8 C18 1.515(3) . ?
C8 C9 1.522(3) . ?
C9 C10 1.499(3) . ?
C10 N11 1.284(3) . ?
C10 C12 1.464(3) . ?
C12 C17 1.385(3) . ?
C12 C13 1.386(3) . ?
C13 C14 1.380(4) . ?
C14 C15 1.365(4) . ?
C15 C16 1.361(4) . ?
C16 C17 1.379(3) . ?
C18 F21 1.329(3) . ?
C18 F19 1.334(3) . ?
C18 F20 1.335(3) . ?
S23 O25 1.4289(17) . ?
S23 O24 1.4314(17) . ?
S23 C26 1.744(3) . ?

loop_
_cod_related_entry_id
_cod_related_entry_database
_cod_related_entry_code
1 ChemSpider 9558476
